data_1540690
loop_
_publ_author_name
'Zhang, Jinyu'
'Liu, Ling'
'Wang, Bo'
'Zhang, Yang'
'Wang, Lili'
'Liu, Xingzhong'
'Che, Yongsheng'

_publ_section_title
;
 Phomanolides A and B from the Fungus Phoma sp.: Meroterpenoids Derived
 from a Putative Tropolonic Sesquiterpene via Hetero-Diels-Alder
 Reactions.
;
_journal_issue 12
_journal_name_full 'Journal of natural products'
_journal_page_first 3058
_journal_page_last 3066
_journal_paper_doi 10.1021/acs.jnatprod.5b00969
_journal_volume 78
_journal_year 2015
_chemical_absolute_configuration ad
_chemical_formula_moiety 'C32 H40 O8, 0.71123(H2 O1)'
_chemical_formula_sum 'C32 H41.41 O8.71'
_chemical_formula_weight 565.35
_chemical_name_systematic
;
 ? 
;
_space_group_crystal_system orthorhombic
_space_group_IT_number 19
_space_group_name_Hall 'P 2ac 2ab'
_space_group_name_H-M_alt 'P 21 21 21'
_symmetry_space_group_name_Hall 'P 2ac 2ab'
_symmetry_space_group_name_H-M 'P 21 21 21'
_atom_sites_solution_hydrogens geom
_atom_sites_solution_primary direct
_atom_sites_solution_secondary difmap
_audit_creation_date 2015-03-17
_audit_creation_method
;
  Olex2 1.1
  (compiled 2011.02.15 svn.r1672, GUI svn.r3494)
;
_cell_angle_alpha 90.00
_cell_angle_beta 90.00
_cell_angle_gamma 90.00
_cell_formula_units_Z 4
_cell_length_a 10.0518(2)
_cell_length_b 13.1222(2)
_cell_length_c 21.7957(5)
_cell_measurement_reflns_used 5868
_cell_measurement_temperature 100.1
_cell_measurement_theta_max 71.0594
_cell_measurement_theta_min 3.3646
_cell_volume 2874.89(10)
_computing_cell_refinement
;
CrysAlisPro, Agilent Technologies,
Version 1.171.35.11 (release 16-05-2011 CrysAlis171 .NET)
(compiled May 16 2011,17:55:39)
;
_computing_data_collection
;
CrysAlisPro, Agilent Technologies,
Version 1.171.35.11 (release 16-05-2011 CrysAlis171 .NET)
(compiled May 16 2011,17:55:39)
;
_computing_data_reduction
;
CrysAlisPro, Agilent Technologies,
Version 1.171.35.11 (release 16-05-2011 CrysAlis171 .NET)
(compiled May 16 2011,17:55:39)
;
_computing_molecular_graphics
;
O. V. Dolomanov, L. J. Bourhis, R. J. Gildea, J. A. K. Howard and H. Puschmann,
OLEX2: a complete structure solution, refinement and analysis program.
J. Appl. Cryst. (2009). 42, 339-341.
;
_computing_publication_material
;
O. V. Dolomanov, L. J. Bourhis, R. J. Gildea, J. A. K. Howard and H. Puschmann,
OLEX2: a complete structure solution, refinement and analysis program.
J. Appl. Cryst. (2009). 42, 339-341.
;
_computing_structure_refinement 'SHELXL-97 (Sheldrick, 1997)'
_computing_structure_solution 'A short history of SHELX (Sheldrick, 2007)/Bruker'
_diffrn_ambient_temperature 100.1
_diffrn_detector_area_resol_mean 16.0971
_diffrn_measured_fraction_theta_full 0.980
_diffrn_measured_fraction_theta_max 0.980
_diffrn_measurement_details
;
  1 omega  -38.00    2.00   1.0000    1.5000
omega____ theta____ kappa____ phi______ frames
    -       -3.5000  111.0000 -180.0000 40

  2 omega  -24.00    2.00   1.0000    1.5000
omega____ theta____ kappa____ phi______ frames
    -       -3.5000  111.0000   30.0000 26

  3 omega   11.00   37.00   1.0000    1.5000
omega____ theta____ kappa____ phi______ frames
    -       36.8122  -97.0000  154.0000 26

  4 omega  -31.00   57.00   1.0000    1.5000
omega____ theta____ kappa____ phi______ frames
    -       36.8122  -77.0000 -150.0000 88

  5 omega  -28.00   14.00   1.0000    1.5000
omega____ theta____ kappa____ phi______ frames
    -       36.8122  -71.0000   69.0000 42

  6 omega   20.00  101.00   1.0000    1.5000
omega____ theta____ kappa____ phi______ frames
    -       36.8122   77.0000  -30.0000 81

  7 omega   40.00   82.00   1.0000    2.0000
omega____ theta____ kappa____ phi______ frames
    -      108.0000  -45.0000   60.0000 42

  8 omega   92.00  155.00   1.0000    2.0000
omega____ theta____ kappa____ phi______ frames
    -      108.0000   45.0000   60.0000 63

  9 omega   43.00   74.00   1.0000    2.0000
omega____ theta____ kappa____ phi______ frames
    -      108.0000  -45.0000 -150.0000 31

 10 omega   40.00   98.00   1.0000    2.0000
omega____ theta____ kappa____ phi______ frames
    -      108.0000  -45.0000    0.0000 58

 11 omega  110.00  175.00   1.0000    2.0000
omega____ theta____ kappa____ phi______ frames
    -      108.0000  111.0000   60.0000 65

 12 omega   48.00   74.00   1.0000    2.0000
omega____ theta____ kappa____ phi______ frames
    -      108.0000  -45.0000   90.0000 26

 13 omega   72.00   98.00   1.0000    2.0000
omega____ theta____ kappa____ phi______ frames
    -      108.0000  -45.0000  -60.0000 26

 14 omega   46.00  107.00   1.0000    2.0000
omega____ theta____ kappa____ phi______ frames
    -      108.0000  -97.0000   97.0000 61

 15 omega   60.00  171.00   1.0000    2.0000
omega____ theta____ kappa____ phi______ frames
    -      108.0000    0.0000  -30.0000 111
;
_diffrn_measurement_device_type 'Xcalibur, Eos, Gemini'
_diffrn_measurement_method '\w scans'
_diffrn_orient_matrix_UB_11 0.1264769000
_diffrn_orient_matrix_UB_12 0.0657867000
_diffrn_orient_matrix_UB_13 -0.0049641000
_diffrn_orient_matrix_UB_21 -0.0686248000
_diffrn_orient_matrix_UB_22 0.0673910000
_diffrn_orient_matrix_UB_23 -0.0485023000
_diffrn_orient_matrix_UB_31 -0.0526607000
_diffrn_orient_matrix_UB_32 0.0701391000
_diffrn_orient_matrix_UB_33 0.0511391000
_diffrn_radiation_monochromator graphite
_diffrn_radiation_type 'Cu K\a'
_diffrn_radiation_wavelength 1.5418
_diffrn_reflns_av_R_equivalents 0.0208
_diffrn_reflns_av_unetI/netI 0.0294
_diffrn_reflns_limit_h_max 9
_diffrn_reflns_limit_h_min -12
_diffrn_reflns_limit_k_max 16
_diffrn_reflns_limit_k_min -15
_diffrn_reflns_limit_l_max 26
_diffrn_reflns_limit_l_min -22
_diffrn_reflns_number 10327
_diffrn_reflns_theta_full 71.22
_diffrn_reflns_theta_max 71.22
_diffrn_reflns_theta_min 4.06
_diffrn_source 'Enhance (Cu) X-ray Source'
_exptl_absorpt_coefficient_mu 0.772
_exptl_absorpt_correction_T_max 1.00000
_exptl_absorpt_correction_T_min 0.78424
_exptl_absorpt_correction_type multi-scan
_exptl_absorpt_process_details
;
CrysAlisPro, Agilent Technologies,
Version 1.171.35.11 (release 16-05-2011 CrysAlis171 .NET)
(compiled May 16 2011,17:55:39)
Empirical absorption correction using spherical harmonics,
 implemented in SCALE3 ABSPACK scaling algorithm.
;
_exptl_crystal_density_diffrn 1.306
_exptl_crystal_density_method 'not measured'
_exptl_crystal_F_000 1212
_exptl_crystal_size_max 0.50
_exptl_crystal_size_mid 0.50
_exptl_crystal_size_min 0.45
_refine_diff_density_max 0.262
_refine_diff_density_min -0.245
_refine_diff_density_rms 0.047
_refine_ls_abs_structure_details 'Flack H D (1983), Acta Cryst. A39, 876-881'
_refine_ls_abs_structure_Flack 0.09(13)
_refine_ls_extinction_method none
_refine_ls_goodness_of_fit_ref 1.049
_refine_ls_hydrogen_treatment mixed
_refine_ls_matrix_type full
_refine_ls_number_parameters 386
_refine_ls_number_reflns 5409
_refine_ls_number_restraints 3
_refine_ls_restrained_S_all 1.049
_refine_ls_R_factor_all 0.0372
_refine_ls_R_factor_gt 0.0365
_refine_ls_shift/su_max 0.001
_refine_ls_shift/su_mean 0.000
_refine_ls_structure_factor_coef Fsqd
_refine_ls_weighting_details 'calc w=1/[\s^2^(Fo^2^)+(0.0595P)^2^+0.6345P] where P=(Fo^2^+2Fc^2^)/3'
_refine_ls_weighting_scheme calc
_refine_ls_wR_factor_gt 0.0939
_refine_ls_wR_factor_ref 0.0945
_reflns_number_gt 5304
_reflns_number_total 5409
_reflns_threshold_expression >2sigma(I)
_cod_data_source_file np5b00969_si_002.cif
_cod_data_source_block exp_2877
_cod_depositor_comments 'Adding full bibliography for 1540688--1540690.cif.'
_cod_original_cell_volume 2874.89(11)
_cod_database_code 1540690
_reflns_odcompleteness_completeness 99.86
_reflns_odcompleteness_iscentric 1
_reflns_odcompleteness_theta 66.97

loop_
_space_group_symop_id
_space_group_symop_operation_xyz
1 'x, y, z'
2 '-x+1/2, -y, z+1/2'
3 'x+1/2, -y+1/2, -z'
4 '-x, y+1/2, -z+1/2'

loop_
_atom_site_label
_atom_site_type_symbol
_atom_site_fract_x
_atom_site_fract_y
_atom_site_fract_z
_atom_site_U_iso_or_equiv
_atom_site_adp_type
_atom_site_occupancy
_atom_site_symmetry_multiplicity
_atom_site_calc_flag
_atom_site_refinement_flags
O7 O -0.45351(11) -0.80665(8) -0.11141(5) 0.0146(2) Uani 1 1 d .
O6 O -0.65453(11) -0.68934(9) -0.07304(5) 0.0163(2) Uani 1 1 d .
H6 H -0.6803 -0.7363 -0.0964 0.024 Uiso 1 1 calc R
O3 O -0.78537(12) -0.35249(9) -0.14635(5) 0.0157(2) Uani 1 1 d .
O2 O -0.95220(12) -0.30349(10) -0.23289(6) 0.0192(3) Uani 1 1 d .
H2 H -0.8803 -0.3221 -0.2167 0.029 Uiso 1 1 calc R
O4 O -0.79111(11) -0.29568(9) -0.01585(5) 0.0165(2) Uani 1 1 d .
O8 O -0.35653(13) -1.14408(9) -0.16186(6) 0.0227(3) Uani 1 1 d .
H8 H -0.2933 -1.1849 -0.1675 0.034 Uiso 1 1 calc R
O1 O -1.15672(12) -0.26874(9) -0.20474(6) 0.0200(3) Uani 1 1 d .
O5 O -0.83083(13) -0.18028(10) 0.05771(6) 0.0237(3) Uani 1 1 d .
C27 C -0.35349(17) -0.87684(13) -0.12027(7) 0.0148(3) Uani 1 1 d .
C26 C -0.21810(17) -0.85276(13) -0.11823(7) 0.0156(3) Uani 1 1 d .
C8 C -1.04533(17) -0.29573(12) -0.18993(8) 0.0158(3) Uani 1 1 d .
C5 C -0.85895(16) -0.38424(12) -0.04129(7) 0.0140(3) Uani 1 1 d .
C20 C -0.52904(16) -0.53498(12) -0.07102(7) 0.0139(3) Uani 1 1 d .
H20A H -0.4464 -0.5035 -0.0868 0.017 Uiso 1 1 calc R
H20B H -0.5179 -0.5429 -0.0261 0.017 Uiso 1 1 calc R
C28 C -0.39840(17) -0.97444(13) -0.13384(7) 0.0163(3) Uani 1 1 d .
H28 H -0.4911 -0.9886 -0.1348 0.020 Uiso 1 1 calc R
C29 C -0.30715(18) -1.05103(13) -0.14596(8) 0.0182(4) Uani 1 1 d .
O9 O -0.7038(2) -0.80127(16) -0.18141(9) 0.0291(7) Uani 0.711(6) 1 d PD
C13 C -0.49279(17) -0.48345(13) -0.21672(7) 0.0156(3) Uani 1 1 d .
H13 H -0.5318 -0.5353 -0.2413 0.019 Uiso 1 1 calc R
C15 C -0.27437(16) -0.57459(13) -0.22969(7) 0.0147(3) Uani 1 1 d .
C3 C -0.98155(16) -0.39603(12) -0.00159(7) 0.0150(3) Uani 1 1 d .
C21 C -0.77457(17) -0.52781(13) -0.17744(7) 0.0166(3) Uani 1 1 d .
H21A H -0.8020 -0.5074 -0.2188 0.025 Uiso 1 1 calc R
H21B H -0.8536 -0.5407 -0.1523 0.025 Uiso 1 1 calc R
H21C H -0.7209 -0.5900 -0.1798 0.025 Uiso 1 1 calc R
C9 C -0.76392(16) -0.47592(13) -0.03922(7) 0.0148(3) Uani 1 1 d .
H9A H -0.7321 -0.4862 0.0033 0.018 Uiso 1 1 calc R
H9B H -0.8120 -0.5382 -0.0521 0.018 Uiso 1 1 calc R
C23 C -0.12729(16) -0.54764(13) -0.21871(8) 0.0176(3) Uani 1 1 d .
H23A H -0.1137 -0.5318 -0.1752 0.026 Uiso 1 1 calc R
H23B H -0.1032 -0.4883 -0.2436 0.026 Uiso 1 1 calc R
H23C H -0.0713 -0.6057 -0.2303 0.026 Uiso 1 1 calc R
C14 C -0.36286(17) -0.48785(12) -0.20718(7) 0.0151(3) Uani 1 1 d .
H14 H -0.3223 -0.4338 -0.1850 0.018 Uiso 1 1 calc R
C24 C -0.38490(18) -0.71806(13) -0.01951(8) 0.0177(3) Uani 1 1 d .
H24A H -0.3288 -0.7781 -0.0127 0.026 Uiso 1 1 calc R
H24B H -0.4686 -0.7259 0.0030 0.026 Uiso 1 1 calc R
H24C H -0.3384 -0.6570 -0.0049 0.026 Uiso 1 1 calc R
C25 C -0.17478(16) -0.74321(13) -0.10843(8) 0.0160(3) Uani 1 1 d .
H25A H -0.0971 -0.7277 -0.1348 0.019 Uiso 1 1 calc R
H25B H -0.1484 -0.7330 -0.0651 0.019 Uiso 1 1 calc R
C2 C -0.98460(17) -0.31990(13) 0.03849(8) 0.0172(3) Uani 1 1 d .
H2A H -1.0530 -0.3088 0.0678 0.021 Uiso 1 1 calc R
C19 C -0.53969(16) -0.64156(12) -0.09877(7) 0.0134(3) Uani 1 1 d .
H19 H -0.5534 -0.6345 -0.1440 0.016 Uiso 1 1 calc R
C18 C -0.41418(16) -0.70731(12) -0.08785(8) 0.0138(3) Uani 1 1 d .
C7 C -1.01148(17) -0.32287(12) -0.12611(8) 0.0154(3) Uani 1 1 d .
H7 H -1.0798 -0.3175 -0.0961 0.019 Uiso 1 1 calc R
C16 C -0.31304(15) -0.67322(12) -0.19516(7) 0.0133(3) Uani 1 1 d .
H16A H -0.2610 -0.7304 -0.2126 0.016 Uiso 1 1 calc R
H16B H -0.4082 -0.6875 -0.2032 0.016 Uiso 1 1 calc R
C10 C -0.64445(15) -0.45827(12) -0.08187(7) 0.0130(3) Uani 1 1 d .
H10 H -0.6077 -0.3906 -0.0693 0.016 Uiso 1 1 calc R
C1 C -0.86669(17) -0.25552(13) 0.03071(8) 0.0175(3) Uani 1 1 d .
C6 C -0.89094(17) -0.35460(12) -0.10724(8) 0.0145(3) Uani 1 1 d .
C4 C -1.07570(17) -0.48346(13) -0.00847(8) 0.0203(4) Uani 1 1 d .
H4A H -1.0346 -0.5454 0.0080 0.030 Uiso 1 1 calc R
H4B H -1.0964 -0.4934 -0.0520 0.030 Uiso 1 1 calc R
H4C H -1.1578 -0.4689 0.0141 0.030 Uiso 1 1 calc R
C30 C -0.17130(18) -1.03020(14) -0.14225(8) 0.0191(4) Uani 1 1 d .
H30 H -0.1086 -1.0831 -0.1492 0.023 Uiso 1 1 calc R
C22 C -0.29449(17) -0.59391(13) -0.29870(8) 0.0179(3) Uani 1 1 d .
H22A H -0.2305 -0.6451 -0.3128 0.027 Uiso 1 1 calc R
H22B H -0.2807 -0.5303 -0.3213 0.027 Uiso 1 1 calc R
H22C H -0.3851 -0.6186 -0.3059 0.027 Uiso 1 1 calc R
C12 C -0.58316(17) -0.40225(13) -0.19145(8) 0.0175(3) Uani 1 1 d .
H12A H -0.6258 -0.3661 -0.2261 0.021 Uiso 1 1 calc R
H12B H -0.5287 -0.3520 -0.1687 0.021 Uiso 1 1 calc R
C31 C -0.12690(17) -0.93204(14) -0.12842(7) 0.0175(3) Uani 1 1 d .
C17 C -0.29110(16) -0.67159(12) -0.12466(7) 0.0136(3) Uani 1 1 d .
H17 H -0.2677 -0.6007 -0.1118 0.016 Uiso 1 1 calc R
C11 C -0.69252(16) -0.44290(12) -0.14850(8) 0.0144(3) Uani 1 1 d .
C32 C 0.02040(18) -0.91188(15) -0.12635(8) 0.0218(4) Uani 1 1 d .
H32A H 0.0421 -0.8741 -0.0889 0.033 Uiso 1 1 calc R
H32B H 0.0464 -0.8716 -0.1623 0.033 Uiso 1 1 calc R
H32C H 0.0686 -0.9768 -0.1265 0.033 Uiso 1 1 calc R
H9C H -0.6282(17) -0.828(2) -0.1914(13) 0.033 Uiso 0.711(6) 1 d PD
H9D H -0.752(3) -0.796(3) -0.2143(9) 0.033 Uiso 0.711(6) 1 d PD

loop_
_atom_site_aniso_label
_atom_site_aniso_U_11
_atom_site_aniso_U_22
_atom_site_aniso_U_33
_atom_site_aniso_U_23
_atom_site_aniso_U_13
_atom_site_aniso_U_12
O7 0.0124(5) 0.0119(5) 0.0194(5) -0.0001(4) 0.0012(5) 0.0022(4)
O6 0.0134(5) 0.0156(6) 0.0198(6) -0.0007(5) 0.0039(5) -0.0008(5)
O3 0.0135(5) 0.0144(5) 0.0192(6) 0.0040(5) 0.0022(5) 0.0037(5)
O2 0.0172(6) 0.0220(6) 0.0184(6) 0.0046(5) 0.0010(5) 0.0025(5)
O4 0.0133(5) 0.0155(6) 0.0206(6) -0.0037(5) 0.0003(5) 0.0003(5)
O8 0.0239(6) 0.0144(6) 0.0299(7) -0.0026(5) 0.0040(6) 0.0055(5)
O1 0.0179(6) 0.0210(6) 0.0211(6) -0.0035(5) -0.0031(5) 0.0060(5)
O5 0.0282(7) 0.0167(6) 0.0261(6) -0.0066(5) 0.0010(6) -0.0006(5)
C27 0.0174(8) 0.0169(8) 0.0101(7) 0.0019(6) 0.0003(6) 0.0046(6)
C26 0.0168(8) 0.0184(8) 0.0115(7) 0.0002(6) 0.0003(6) 0.0037(7)
C8 0.0183(8) 0.0088(7) 0.0203(8) -0.0019(6) -0.0009(7) 0.0013(6)
C5 0.0119(7) 0.0129(7) 0.0172(8) -0.0011(6) 0.0000(6) -0.0001(6)
C20 0.0127(7) 0.0143(7) 0.0148(7) -0.0005(6) -0.0014(6) 0.0013(6)
C28 0.0157(7) 0.0175(8) 0.0157(8) 0.0019(7) 0.0019(6) 0.0008(6)
C29 0.0240(9) 0.0169(8) 0.0136(7) 0.0016(6) 0.0019(7) 0.0039(7)
O9 0.0220(10) 0.0361(12) 0.0292(11) -0.0116(9) -0.0075(8) 0.0064(9)
C13 0.0165(8) 0.0177(7) 0.0127(7) 0.0023(6) 0.0025(6) -0.0012(7)
C15 0.0120(7) 0.0161(8) 0.0161(8) 0.0008(6) 0.0018(6) 0.0004(6)
C3 0.0134(8) 0.0173(8) 0.0144(7) 0.0034(6) -0.0012(6) 0.0036(6)
C21 0.0136(8) 0.0199(8) 0.0164(8) 0.0002(7) -0.0015(6) 0.0019(7)
C9 0.0158(8) 0.0137(7) 0.0147(7) 0.0008(6) 0.0002(6) 0.0014(6)
C23 0.0133(8) 0.0180(8) 0.0217(8) -0.0013(6) 0.0042(7) -0.0011(7)
C14 0.0157(8) 0.0128(7) 0.0167(7) 0.0020(6) 0.0033(6) -0.0012(6)
C24 0.0172(8) 0.0197(8) 0.0161(8) 0.0015(6) 0.0008(7) 0.0052(7)
C25 0.0110(7) 0.0190(8) 0.0180(8) -0.0036(7) 0.0003(6) 0.0019(6)
C2 0.0168(8) 0.0181(8) 0.0166(7) 0.0012(6) 0.0016(7) 0.0046(7)
C19 0.0113(7) 0.0144(7) 0.0144(7) 0.0014(6) 0.0011(6) 0.0017(6)
C18 0.0130(7) 0.0131(7) 0.0152(8) -0.0003(6) -0.0007(6) 0.0016(6)
C7 0.0157(7) 0.0124(7) 0.0181(8) -0.0019(6) 0.0032(7) 0.0007(6)
C16 0.0095(7) 0.0142(7) 0.0163(7) -0.0016(6) 0.0021(6) -0.0009(6)
C10 0.0117(7) 0.0123(7) 0.0151(7) -0.0011(6) -0.0003(6) 0.0008(6)
C1 0.0182(8) 0.0154(8) 0.0189(8) 0.0001(6) -0.0012(7) 0.0047(7)
C6 0.0159(7) 0.0098(7) 0.0177(8) -0.0013(6) 0.0012(6) 0.0008(6)
C4 0.0185(8) 0.0207(8) 0.0218(8) 0.0003(7) 0.0010(7) -0.0024(7)
C30 0.0213(9) 0.0200(8) 0.0161(8) -0.0007(7) 0.0023(7) 0.0102(7)
C22 0.0188(8) 0.0180(8) 0.0171(8) -0.0001(6) 0.0029(7) 0.0006(7)
C12 0.0164(8) 0.0156(8) 0.0203(8) 0.0044(7) 0.0030(7) 0.0013(7)
C31 0.0179(8) 0.0227(8) 0.0119(7) 0.0002(6) -0.0006(7) 0.0052(7)
C17 0.0117(7) 0.0136(7) 0.0156(7) -0.0014(6) -0.0008(6) 0.0005(6)
C11 0.0121(7) 0.0136(7) 0.0174(8) 0.0014(6) 0.0014(6) 0.0051(6)
C32 0.0167(8) 0.0273(9) 0.0216(8) -0.0081(8) -0.0025(7) 0.0080(7)

loop_
_atom_type_symbol
_atom_type_description
_atom_type_scat_dispersion_real
_atom_type_scat_dispersion_imag
_atom_type_scat_source
C C 0.0181 0.0091 'International Tables Vol C Tables 4.2.6.8 and 6.1.1.4'
H H 0.0000 0.0000 'International Tables Vol C Tables 4.2.6.8 and 6.1.1.4'
O O 0.0492 0.0322 'International Tables Vol C Tables 4.2.6.8 and 6.1.1.4'

loop_
_geom_angle_atom_site_label_1
_geom_angle_atom_site_label_2
_geom_angle_atom_site_label_3
_geom_angle
C27 O7 C18 116.75(12)
C19 O6 H6 109.5
C6 O3 C11 119.02(12)
C8 O2 H2 109.5
C1 O4 C5 109.18(12)
C29 O8 H8 109.5
O7 C27 C26 123.72(15)
O7 C27 C28 114.14(15)
C28 C27 C26 122.09(16)
C27 C26 C25 119.87(14)
C27 C26 C31 117.59(16)
C31 C26 C25 122.47(15)
O2 C8 C7 118.93(15)
O1 C8 O2 118.92(15)
O1 C8 C7 122.13(15)
O4 C5 C3 104.17(13)
O4 C5 C9 108.80(12)
O4 C5 C6 104.73(12)
C3 C5 C9 114.16(13)
C3 C5 C6 113.18(13)
C6 C5 C9 111.03(13)
H20A C20 H20B 107.1
C19 C20 H20A 107.6
C19 C20 H20B 107.6
C19 C20 C10 118.71(13)
C10 C20 H20A 107.6
C10 C20 H20B 107.6
C27 C28 H28 120.2
C29 C28 C27 119.59(16)
C29 C28 H28 120.2
O8 C29 C28 117.20(16)
O8 C29 C30 123.15(15)
C28 C29 C30 119.65(16)
H9C O9 H9D 108(2)
C14 C13 H13 117.7
C14 C13 C12 124.68(16)
C12 C13 H13 117.7
C23 C15 C16 110.98(14)
C14 C15 C23 109.79(14)
C14 C15 C16 108.73(12)
C14 C15 C22 111.15(14)
C22 C15 C23 108.43(14)
C22 C15 C16 107.74(13)
C2 C3 C5 108.55(15)
C2 C3 C4 128.99(16)
C4 C3 C5 122.44(14)
H21A C21 H21B 109.5
H21A C21 H21C 109.5
H21B C21 H21C 109.5
C11 C21 H21A 109.5
C11 C21 H21B 109.5
C11 C21 H21C 109.5
C5 C9 H9A 109.6
C5 C9 H9B 109.6
H9A C9 H9B 108.1
C10 C9 C5 110.49(13)
C10 C9 H9A 109.6
C10 C9 H9B 109.6
C15 C23 H23A 109.5
C15 C23 H23B 109.5
C15 C23 H23C 109.5
H23A C23 H23B 109.5
H23A C23 H23C 109.5
H23B C23 H23C 109.5
C13 C14 C15 123.86(16)
C13 C14 H14 118.1
C15 C14 H14 118.1
H24A C24 H24B 109.5
H24A C24 H24C 109.5
H24B C24 H24C 109.5
C18 C24 H24A 109.5
C18 C24 H24B 109.5
C18 C24 H24C 109.5
C26 C25 H25A 109.9
C26 C25 H25B 109.9
C26 C25 C17 109.13(13)
H25A C25 H25B 108.3
C17 C25 H25A 109.9
C17 C25 H25B 109.9
C3 C2 H2A 125.1
C3 C2 C1 109.82(15)
C1 C2 H2A 125.1
O6 C19 C20 107.64(12)
O6 C19 H19 108.4
O6 C19 C18 110.72(12)
C20 C19 H19 108.4
C20 C19 C18 113.11(13)
C18 C19 H19 108.4
O7 C18 C24 108.31(13)
O7 C18 C19 102.93(12)
O7 C18 C17 107.79(13)
C24 C18 C19 111.07(14)
C24 C18 C17 112.34(14)
C19 C18 C17 113.78(13)
C8 C7 H7 117.6
C6 C7 C8 124.77(15)
C6 C7 H7 117.6
C15 C16 H16A 108.3
C15 C16 H16B 108.3
C15 C16 C17 115.75(13)
H16A C16 H16B 107.4
C17 C16 H16A 108.3
C17 C16 H16B 108.3
C20 C10 H10 104.9
C9 C10 C20 113.19(13)
C9 C10 H10 104.9
C9 C10 C11 110.14(13)
C11 C10 C20 117.49(13)
C11 C10 H10 104.9
O4 C1 C2 108.17(14)
O5 C1 O4 120.68(16)
O5 C1 C2 131.15(16)
O3 C6 C5 115.55(14)
C7 C6 O3 120.28(15)
C7 C6 C5 123.88(15)
C3 C4 H4A 109.5
C3 C4 H4B 109.5
C3 C4 H4C 109.5
H4A C4 H4B 109.5
H4A C4 H4C 109.5
H4B C4 H4C 109.5
C29 C30 H30 119.8
C29 C30 C31 120.41(15)
C31 C30 H30 119.8
C15 C22 H22A 109.5
C15 C22 H22B 109.5
C15 C22 H22C 109.5
H22A C22 H22B 109.5
H22A C22 H22C 109.5
H22B C22 H22C 109.5
C13 C12 H12A 108.7
C13 C12 H12B 108.7
C13 C12 C11 114.10(13)
H12A C12 H12B 107.6
C11 C12 H12A 108.7
C11 C12 H12B 108.7
C26 C31 C32 120.49(16)
C30 C31 C26 120.59(16)
C30 C31 C32 118.90(15)
C25 C17 C18 107.63(13)
C25 C17 C16 109.05(13)
C25 C17 H17 108.9
C18 C17 C16 113.30(13)
C18 C17 H17 108.9
C16 C17 H17 108.9
O3 C11 C21 104.66(12)
O3 C11 C10 105.48(12)
O3 C11 C12 100.84(12)
C21 C11 C10 117.61(13)
C21 C11 C12 112.85(14)
C12 C11 C10 113.19(14)
C31 C32 H32A 109.5
C31 C32 H32B 109.5
C31 C32 H32C 109.5
H32A C32 H32B 109.5
H32A C32 H32C 109.5
H32B C32 H32C 109.5

loop_
_geom_bond_atom_site_label_1
_geom_bond_atom_site_label_2
_geom_bond_distance
O7 C27 1.3771(19)
O7 C18 1.4558(19)
O6 H6 0.8400
O6 C19 1.4284(19)
O3 C6 1.361(2)
O3 C11 1.5102(18)
O2 H2 0.8400
O2 C8 1.328(2)
O4 C5 1.4570(19)
O4 C1 1.373(2)
O8 H8 0.8400
O8 C29 1.363(2)
O1 C8 1.218(2)
O5 C1 1.205(2)
C27 C26 1.398(2)
C27 C28 1.390(2)
C26 C25 1.517(2)
C26 C31 1.404(2)
C8 C7 1.476(2)
C5 C3 1.514(2)
C5 C9 1.537(2)
C5 C6 1.523(2)
C20 H20A 0.9900
C20 H20B 0.9900
C20 C19 1.528(2)
C20 C10 1.554(2)
C28 H28 0.9500
C28 C29 1.386(2)
C29 C30 1.395(3)
O9 H9C 0.865(10)
O9 H9D 0.868(10)
C13 H13 0.9500
C13 C14 1.324(2)
C13 C12 1.505(2)
C15 C23 1.539(2)
C15 C14 1.526(2)
C15 C16 1.547(2)
C15 C22 1.539(2)
C3 C2 1.327(2)
C3 C4 1.495(2)
C21 H21A 0.9800
C21 H21B 0.9800
C21 H21C 0.9800
C21 C11 1.523(2)
C9 H9A 0.9900
C9 H9B 0.9900
C9 C10 1.536(2)
C23 H23A 0.9800
C23 H23B 0.9800
C23 H23C 0.9800
C14 H14 0.9500
C24 H24A 0.9800
C24 H24B 0.9800
C24 H24C 0.9800
C24 C18 1.525(2)
C25 H25A 0.9900
C25 H25B 0.9900
C25 C17 1.541(2)
C2 H2A 0.9500
C2 C1 1.465(2)
C19 H19 1.0000
C19 C18 1.547(2)
C18 C17 1.547(2)
C7 H7 0.9500
C7 C6 1.346(2)
C16 H16A 0.9900
C16 H16B 0.9900
C16 C17 1.553(2)
C10 H10 1.0000
C10 C11 1.544(2)
C4 H4A 0.9800
C4 H4B 0.9800
C4 H4C 0.9800
C30 H30 0.9500
C30 C31 1.396(3)
C22 H22A 0.9800
C22 H22B 0.9800
C22 H22C 0.9800
C12 H12A 0.9900
C12 H12B 0.9900
C12 C11 1.539(2)
C31 C32 1.505(2)
C17 H17 1.0000
C32 H32A 0.9800
C32 H32B 0.9800
C32 H32C 0.9800

loop_
_geom_torsion_atom_site_label_1
_geom_torsion_atom_site_label_2
_geom_torsion_atom_site_label_3
_geom_torsion_atom_site_label_4
_geom_torsion
O7 C27 C26 C25 -2.7(2)
O7 C27 C26 C31 -179.70(14)
O7 C27 C28 C29 177.64(14)
O7 C18 C17 C25 -67.20(15)
O7 C18 C17 C16 53.45(16)
O6 C19 C18 O7 52.64(16)
O6 C19 C18 C24 -63.07(18)
O6 C19 C18 C17 168.98(13)
O2 C8 C7 C6 0.7(2)
O4 C5 C3 C2 3.13(17)
O4 C5 C3 C4 -175.13(14)
O4 C5 C9 C10 -65.44(16)
O4 C5 C6 O3 73.18(16)
O4 C5 C6 C7 -100.70(18)
O8 C29 C30 C31 177.06(15)
O1 C8 C7 C6 178.95(16)
C27 O7 C18 C24 -75.85(17)
C27 O7 C18 C19 166.47(12)
C27 O7 C18 C17 45.93(17)
C27 C26 C25 C17 -19.7(2)
C27 C26 C31 C30 2.3(2)
C27 C26 C31 C32 -179.44(15)
C27 C28 C29 O8 -176.95(14)
C27 C28 C29 C30 2.3(2)
C26 C27 C28 C29 -0.1(2)
C26 C25 C17 C18 52.92(17)
C26 C25 C17 C16 -70.36(16)
C8 C7 C6 O3 7.7(3)
C8 C7 C6 C5 -178.73(14)
C5 O4 C1 O5 -178.59(15)
C5 O4 C1 C2 2.17(17)
C5 C3 C2 C1 -1.93(18)
C5 C9 C10 C20 166.62(13)
C5 C9 C10 C11 -59.60(17)
C20 C19 C18 O7 173.55(12)
C20 C19 C18 C24 57.84(18)
C20 C19 C18 C17 -70.11(17)
C20 C10 C11 O3 -170.12(13)
C20 C10 C11 C21 73.71(18)
C20 C10 C11 C12 -60.80(18)
C28 C27 C26 C25 174.91(14)
C28 C27 C26 C31 -2.1(2)
C28 C29 C30 C31 -2.1(3)
C29 C30 C31 C26 -0.2(3)
C29 C30 C31 C32 -178.51(16)
C13 C12 C11 O3 -164.52(13)
C13 C12 C11 C21 -53.41(19)
C13 C12 C11 C10 83.29(18)
C15 C16 C17 C25 -109.87(15)
C15 C16 C17 C18 130.29(14)
C3 C5 C9 C10 178.70(13)
C3 C5 C6 O3 -173.99(13)
C3 C5 C6 C7 12.1(2)
C3 C2 C1 O4 -0.10(19)
C3 C2 C1 O5 -179.23(18)
C9 C5 C3 C2 121.66(16)
C9 C5 C3 C4 -56.6(2)
C9 C5 C6 O3 -44.08(18)
C9 C5 C6 C7 142.03(16)
C9 C10 C11 O3 58.31(16)
C9 C10 C11 C21 -57.86(17)
C9 C10 C11 C12 167.63(13)
C23 C15 C14 C13 171.94(16)
C23 C15 C16 C17 57.72(18)
C14 C13 C12 C11 -118.80(18)
C14 C15 C16 C17 -63.14(17)
C24 C18 C17 C25 52.05(18)
C24 C18 C17 C16 172.70(13)
C25 C26 C31 C30 -174.68(15)
C25 C26 C31 C32 3.6(2)
C19 C20 C10 C9 79.83(17)
C19 C20 C10 C11 -50.34(19)
C19 C18 C17 C25 179.34(13)
C19 C18 C17 C16 -60.01(18)
C18 O7 C27 C26 -11.5(2)
C18 O7 C27 C28 170.78(13)
C16 C15 C14 C13 -66.5(2)
C10 C20 C19 O6 -61.03(17)
C10 C20 C19 C18 176.32(13)
C1 O4 C5 C3 -3.18(16)
C1 O4 C5 C9 -125.32(14)
C1 O4 C5 C6 115.90(14)
C6 O3 C11 C21 69.19(17)
C6 O3 C11 C10 -55.52(17)
C6 O3 C11 C12 -173.50(13)
C6 C5 C3 C2 -110.04(16)
C6 C5 C3 C4 71.70(19)
C6 C5 C9 C10 49.31(17)
C4 C3 C2 C1 176.18(16)
C22 C15 C14 C13 52.0(2)
C22 C15 C16 C17 176.29(13)
C12 C13 C14 C15 175.82(15)
C31 C26 C25 C17 157.19(15)
C11 O3 C6 C5 49.63(19)
C11 O3 C6 C7 -136.25(15)
